data_7048259
loop_
_publ_author_name
'Hoshino, Norihisa'
'Fujita, Sena'
'Akutagawa, Tomoyuki'

_publ_section_title
;
 The trinuclear platinum(ii) complex in V\`ezes' red salt as a building
 block of coordination polymers.
;
_journal_issue 1
_journal_name_full 'Dalton transactions (Cambridge, England : 2003)'
_journal_page_first 176
_journal_page_last 181
_journal_paper_doi 10.1039/c8dt04121k
_journal_volume 48
_journal_year 2018
_chemical_formula_moiety 'C15 H30 Ag2 N6 O20 Pt3'
_chemical_formula_sum 'C15 H30 Ag2 N6 O20 Pt3'
_chemical_formula_weight 1415.46
_space_group_crystal_system monoclinic
_space_group_IT_number 14
_space_group_name_Hall '-P 2yn'
_space_group_name_H-M_alt 'P 1 21/n 1'
_symmetry_space_group_name_Hall '-P 2yn'
_symmetry_space_group_name_H-M 'P 1 21/n 1'
_atom_sites_solution_hydrogens geom
_atom_sites_solution_primary direct
_atom_sites_solution_secondary difmap
_audit_creation_method SHELXL-2014/7
_audit_update_record
;
2018-10-15 deposited with the CCDC.
2018-11-27 downloaded from the CCDC.
;
_cell_angle_alpha 90
_cell_angle_beta 92.200(7)
_cell_angle_gamma 90
_cell_formula_units_Z 4
_cell_length_a 8.1780(2)
_cell_length_b 21.7158(4)
_cell_length_c 18.2590(4)
_cell_measurement_reflns_used 30721
_cell_measurement_temperature 100(2)
_cell_measurement_theta_max 68.40
_cell_measurement_theta_min 3.16
_cell_volume 3240.26(12)
_computing_cell_refinement 'RAPID AUTO (Rigaku, 2015)'
_computing_data_collection 'RAPID AUTO (Rigaku, 2015)'
_computing_data_reduction 'RAPID AUTO (Rigaku, 2015)'
_computing_molecular_graphics 'ORTEP-3 (Farrugia, 2012)'
_computing_publication_material 'SHELXL-2014/7 (Sheldrick, 2014)'
_computing_structure_refinement 'SHELXL-2014/7 (Sheldrick, 2014)'
_computing_structure_solution 'SIR2004 (Spagna, 2004)'
_diffrn_ambient_temperature 100(2)
_diffrn_detector_area_resol_mean 10.000
_diffrn_measured_fraction_theta_full 0.988
_diffrn_measured_fraction_theta_max 0.987
_diffrn_measurement_device_type 'Rigaku R-AXIS RAPID'
_diffrn_measurement_method \w
_diffrn_radiation_type CuK\a
_diffrn_radiation_wavelength 1.54187
_diffrn_reflns_av_R_equivalents 0.0811
_diffrn_reflns_av_unetI/netI 0.0574
_diffrn_reflns_Laue_measured_fraction_full 0.988
_diffrn_reflns_Laue_measured_fraction_max 0.987
_diffrn_reflns_limit_h_max 9
_diffrn_reflns_limit_h_min -9
_diffrn_reflns_limit_k_max 26
_diffrn_reflns_limit_k_min -26
_diffrn_reflns_limit_l_max 21
_diffrn_reflns_limit_l_min -21
_diffrn_reflns_number 58098
_diffrn_reflns_point_group_measured_fraction_full 0.988
_diffrn_reflns_point_group_measured_fraction_max 0.987
_diffrn_reflns_theta_full 67.687
_diffrn_reflns_theta_max 68.252
_diffrn_reflns_theta_min 3.164
_diffrn_source 'rotating-anode X-ray tube'
_exptl_absorpt_coefficient_mu 33.959
_exptl_absorpt_correction_T_max 0.6831
_exptl_absorpt_correction_T_min 0.3280
_exptl_absorpt_correction_type numerical
_exptl_absorpt_process_details 'NUMABS (Rigaku, 2011)'
_exptl_crystal_colour yellow
_exptl_crystal_density_diffrn 2.902
_exptl_crystal_description rod
_exptl_crystal_F_000 2600
_exptl_crystal_size_max 0.200
_exptl_crystal_size_mid 0.050
_exptl_crystal_size_min 0.050
_refine_diff_density_max 1.653
_refine_diff_density_min -2.010
_refine_diff_density_rms 0.258
_refine_ls_extinction_method none
_refine_ls_goodness_of_fit_ref 1.165
_refine_ls_hydrogen_treatment constr
_refine_ls_matrix_type full
_refine_ls_number_parameters 417
_refine_ls_number_reflns 5850
_refine_ls_number_restraints 31
_refine_ls_restrained_S_all 1.176
_refine_ls_R_factor_all 0.0610
_refine_ls_R_factor_gt 0.0439
_refine_ls_shift/su_max 0.001
_refine_ls_shift/su_mean 0.000
_refine_ls_structure_factor_coef Fsqd
_refine_ls_weighting_details 'w=1/[\s^2^(Fo^2^)+(0.0599P)^2^] where P=(Fo^2^+2Fc^2^)/3'
_refine_ls_weighting_scheme calc
_refine_ls_wR_factor_gt 0.1121
_refine_ls_wR_factor_ref 0.1251
_reflns_Friedel_coverage 0.000
_reflns_number_gt 4467
_reflns_number_total 5850
_reflns_threshold_expression 'I > 2\s(I)'
_cod_data_source_file c8dt04121k2.cif
_cod_data_source_block 4
_cod_depositor_comments 'Adding full bibliography for 7048256--7048259.cif.'
_cod_database_code 7048259
_shelx_shelxl_version_number 2014/7
_shelx_space_group_comment
;
The symmetry employed for this shelxl refinement is uniquely defined
by the following loop, which should always be used as a source of
symmetry information in preference to the above space-group names.
They are only intended as comments.
;
_shelx_estimated_absorpt_t_min 0.056
_shelx_estimated_absorpt_t_max 0.282

loop_
_space_group_symop_operation_xyz
'x, y, z'
'-x+1/2, y+1/2, -z+1/2'
'-x, -y, -z'
'x-1/2, -y-1/2, z-1/2'

loop_
_atom_site_label
_atom_site_type_symbol
_atom_site_fract_x
_atom_site_fract_y
_atom_site_fract_z
_atom_site_U_iso_or_equiv
_atom_site_adp_type
_atom_site_occupancy
_atom_site_site_symmetry_order
_atom_site_calc_flag
_atom_site_refinement_flags_posn
_atom_site_refinement_flags_adp
Pt1 Pt 0.45375(6) 0.36072(2) 0.48253(2) 0.03713(16) Uani 1 1 d . .
Pt2 Pt 0.44985(6) 0.41616(2) 0.31841(2) 0.03655(16) Uani 1 1 d . .
Pt3 Pt 0.60078(6) 0.28114(2) 0.35091(3) 0.03560(16) Uani 1 1 d . .
Ag1 Ag 0.13227(13) 0.29852(5) 0.36220(6) 0.0598(3) Uani 1 1 d . .
Ag2 Ag 0.52386(11) 0.62663(4) 0.24321(5) 0.0406(2) Uani 1 1 d . .
O1 O 0.4201(9) 0.3382(3) 0.3756(4) 0.0387(19) Uani 1 1 d . .
O2 O 0.5453(11) 0.2756(4) 0.5053(4) 0.050(2) Uani 1 1 d . .
O3 O 0.6544(12) 0.1949(4) 0.4663(5) 0.067(3) Uani 1 1 d . .
O4 O 0.5999(11) 0.3147(4) 0.2486(4) 0.052(2) Uani 1 1 d . .
O5 O 0.5481(13) 0.3862(5) 0.1755(5) 0.070(3) Uani 1 1 d . .
O6 O 0.3526(10) 0.4656(4) 0.3990(4) 0.049(2) Uani 1 1 d . .
O7 O 0.3099(11) 0.4763(4) 0.5103(5) 0.061(3) Uani 1 1 d . .
O8 O 0.3737(14) 0.3630(6) 0.6308(6) 0.091(4) Uani 1 1 d . .
O9 O 0.6171(13) 0.3931(5) 0.6160(5) 0.064(3) Uani 1 1 d . .
O10 O 0.9071(16) 0.2195(7) 0.3373(12) 0.178(10) Uani 1 1 d . .
O11 O 0.7325(15) 0.1818(6) 0.2792(10) 0.155(7) Uani 1 1 d . .
O12 O 0.3554(13) 0.5233(4) 0.2387(5) 0.065(3) Uani 1 1 d . .
O13 O 0.6114(12) 0.5201(4) 0.2634(6) 0.066(3) Uani 1 1 d . .
O14 O 0.0259(14) 0.2893(5) 0.4972(6) 0.074(3) Uani 1 1 d . .
O15 O 0.2305(11) 0.1934(4) 0.4420(4) 0.052(2) Uani 1 1 d . .
O16 O 0.2371(10) 0.1816(4) 0.2892(4) 0.047(2) Uani 1 1 d . .
O17 O 0.2019(13) 0.2967(4) 0.2139(5) 0.067(3) Uani 1 1 d . U
O18 O -0.0270(15) 0.3819(7) 0.2759(6) 0.114(5) Uani 1 1 d . U
O19 O 0.0060(10) 0.3987(4) 0.4219(5) 0.054(2) Uani 1 1 d . .
N1 N 0.6007(12) 0.2453(4) 0.4504(6) 0.044(3) Uani 1 1 d . .
N2 N 0.5416(13) 0.3692(4) 0.2392(5) 0.044(3) Uani 1 1 d . .
N3 N 0.3606(12) 0.4433(5) 0.4641(5) 0.043(3) Uani 1 1 d . .
N4 N 0.4878(15) 0.3765(5) 0.5902(5) 0.046(3) Uani 1 1 d . .
N5 N 0.7696(15) 0.2208(5) 0.3195(6) 0.047(3) Uani 1 1 d . .
N6 N 0.4735(15) 0.4956(5) 0.2644(5) 0.045(3) Uani 1 1 d . .
C1 C 0.121(3) 0.2456(8) 0.5413(10) 0.099(6) Uani 1 1 d . U
H1 H 0.2319 0.2622 0.5511 0.118 Uiso 1 1 calc R U
H2 H 0.0686 0.2399 0.5889 0.118 Uiso 1 1 calc R U
C2 C 0.131(2) 0.1890(7) 0.5062(8) 0.090(6) Uani 1 1 d . U
H3 H 0.0202 0.1746 0.4912 0.108 Uiso 1 1 calc R U
H4 H 0.1804 0.1584 0.5407 0.108 Uiso 1 1 calc R U
C3 C 0.2415(17) 0.1373(5) 0.4049(7) 0.053(4) Uani 1 1 d . .
H5 H 0.1300 0.1217 0.3926 0.064 Uiso 1 1 calc R U
H6 H 0.2978 0.1067 0.4373 0.064 Uiso 1 1 calc R U
C4 C 0.3313(15) 0.1442(5) 0.3377(7) 0.045(3) Uani 1 1 d . .
H7 H 0.4390 0.1636 0.3488 0.054 Uiso 1 1 calc R U
H8 H 0.3498 0.1034 0.3153 0.054 Uiso 1 1 calc R U
C5 C 0.3163(15) 0.1953(6) 0.2219(6) 0.044(3) Uani 1 1 d . .
H9 H 0.3312 0.1570 0.1935 0.053 Uiso 1 1 calc R U
H10 H 0.4254 0.2136 0.2329 0.053 Uiso 1 1 calc R U
C6 C 0.2124(16) 0.2395(5) 0.1784(6) 0.048(3) Uani 1 1 d . .
H11 H 0.2593 0.2455 0.1297 0.058 Uiso 1 1 calc R U
H12 H 0.1012 0.2221 0.1708 0.058 Uiso 1 1 calc R U
C7 C 0.071(3) 0.3298(8) 0.1746(9) 0.139(8) Uani 1 1 d D U
H13 H -0.0301 0.3046 0.1736 0.167 Uiso 1 1 calc R U
H14 H 0.1016 0.3369 0.1233 0.167 Uiso 1 1 calc R U
C8 C 0.040(3) 0.3880(9) 0.2091(10) 0.168(9) Uani 1 1 d D U
H15 H 0.1444 0.4109 0.2151 0.202 Uiso 1 1 calc R U
H16 H -0.0347 0.4125 0.1767 0.202 Uiso 1 1 calc R U
C9 C -0.016(2) 0.4422(10) 0.3070(9) 0.100(7) Uani 1 1 d . .
H17 H 0.0997 0.4556 0.3122 0.120 Uiso 1 1 calc R U
H18 H -0.0772 0.4723 0.2759 0.120 Uiso 1 1 calc R U
C10 C -0.0835(19) 0.4374(7) 0.3746(9) 0.072(5) Uani 1 1 d . .
H19 H -0.1966 0.4215 0.3682 0.086 Uiso 1 1 calc R U
H20 H -0.0894 0.4789 0.3968 0.086 Uiso 1 1 calc R U
C11 C -0.0731(18) 0.3884(6) 0.4869(8) 0.059(4) Uani 1 1 d . .
H21 H -0.0843 0.4279 0.5132 0.070 Uiso 1 1 calc R U
H22 H -0.1844 0.3722 0.4754 0.070 Uiso 1 1 calc R U
C12 C 0.011(2) 0.3471(7) 0.5316(8) 0.070(5) Uani 1 1 d . .
H23 H -0.0474 0.3419 0.5778 0.083 Uiso 1 1 calc R U
H24 H 0.1214 0.3636 0.5442 0.083 Uiso 1 1 calc R U
O20 O 0.730(3) 0.0502(10) 0.4014(10) 0.237(11) Uani 1 1 d D .
C13 C 0.648(2) -0.0350(7) 0.4597(11) 0.27(2) Uani 1 1 d D .
H25 H 0.5847 -0.0397 0.5038 0.398 Uiso 1 1 calc R U
H26 H 0.7297 -0.0680 0.4580 0.398 Uiso 1 1 calc R U
H27 H 0.5747 -0.0372 0.4162 0.398 Uiso 1 1 calc R U
C14 C 0.731(4) 0.0243(10) 0.4616(11) 0.24(2) Uani 1 1 d D .
C15 C 0.782(3) 0.0447(9) 0.5369(11) 0.149(10) Uani 1 1 d D .
H28 H 0.7379 0.0163 0.5729 0.224 Uiso 1 1 calc R U
H29 H 0.7407 0.0863 0.5455 0.224 Uiso 1 1 calc R U
H30 H 0.9020 0.0448 0.5420 0.224 Uiso 1 1 calc R U

loop_
_atom_site_aniso_label
_atom_site_aniso_U_11
_atom_site_aniso_U_22
_atom_site_aniso_U_33
_atom_site_aniso_U_23
_atom_site_aniso_U_13
_atom_site_aniso_U_12
Pt1 0.0397(4) 0.0389(3) 0.0330(3) -0.0006(2) 0.0047(2) 0.0045(2)
Pt2 0.0448(4) 0.0299(3) 0.0349(3) 0.00065(19) 0.0021(2) 0.0011(2)
Pt3 0.0380(3) 0.0304(3) 0.0387(3) -0.0040(2) 0.0059(2) 0.0013(2)
Ag1 0.0490(7) 0.0651(7) 0.0657(7) -0.0144(5) 0.0065(5) -0.0040(5)
Ag2 0.0423(6) 0.0371(5) 0.0426(5) 0.0070(4) 0.0041(4) -0.0016(4)
O1 0.042(5) 0.035(4) 0.038(4) -0.009(3) -0.003(4) 0.011(4)
O2 0.057(6) 0.051(5) 0.042(5) -0.005(4) 0.010(4) 0.015(5)
O3 0.086(8) 0.057(6) 0.057(6) -0.003(5) 0.007(5) 0.015(6)
O4 0.066(7) 0.050(5) 0.041(5) 0.001(4) 0.007(4) 0.002(5)
O5 0.098(9) 0.069(7) 0.045(5) -0.001(5) 0.011(6) 0.010(6)
O6 0.063(6) 0.046(5) 0.038(5) -0.003(4) 0.008(4) 0.000(4)
O7 0.068(7) 0.058(6) 0.058(6) 0.004(5) 0.008(5) -0.003(5)
O8 0.072(8) 0.150(12) 0.050(6) -0.022(6) 0.006(6) 0.007(7)
O9 0.066(7) 0.075(7) 0.049(5) 0.000(5) -0.018(5) 0.003(6)
O10 0.042(8) 0.149(14) 0.34(3) -0.138(16) 0.010(12) 0.004(9)
O11 0.067(9) 0.115(11) 0.28(2) -0.133(13) 0.042(11) -0.002(8)
O12 0.081(8) 0.049(6) 0.063(6) 0.014(5) -0.014(6) 0.005(5)
O13 0.045(6) 0.056(6) 0.098(8) 0.020(5) 0.011(6) -0.001(5)
O14 0.085(8) 0.069(7) 0.071(7) 0.018(6) 0.030(6) 0.010(6)
O15 0.070(7) 0.044(5) 0.041(5) -0.004(4) 0.008(5) -0.004(5)
O16 0.043(6) 0.046(5) 0.053(5) -0.003(4) 0.009(4) 0.007(4)
O17 0.101(8) 0.047(5) 0.053(5) -0.008(4) 0.003(5) 0.013(5)
O18 0.101(10) 0.181(13) 0.059(6) -0.006(7) -0.006(6) 0.084(10)
O19 0.036(5) 0.053(6) 0.076(6) 0.008(5) 0.012(5) 0.010(4)
N1 0.039(7) 0.033(6) 0.058(7) 0.017(5) -0.001(5) 0.005(5)
N2 0.049(7) 0.040(6) 0.044(6) -0.002(5) 0.007(5) 0.002(5)
N3 0.035(6) 0.052(6) 0.044(6) -0.019(5) 0.006(5) 0.013(5)
N4 0.052(8) 0.052(7) 0.035(6) 0.001(5) 0.010(6) 0.009(6)
N5 0.050(8) 0.035(6) 0.058(7) -0.020(5) 0.017(6) 0.000(5)
N6 0.057(8) 0.046(6) 0.031(5) 0.002(5) 0.004(5) 0.012(6)
C1 0.134(17) 0.086(10) 0.080(11) 0.004(8) 0.050(12) 0.015(11)
C2 0.132(16) 0.076(10) 0.064(10) 0.004(8) 0.043(10) 0.020(10)
C3 0.058(10) 0.041(7) 0.061(9) 0.000(6) 0.003(7) 0.000(7)
C4 0.033(8) 0.033(7) 0.068(9) -0.016(6) -0.006(7) 0.007(6)
C5 0.031(7) 0.060(8) 0.041(6) -0.010(6) 0.003(6) 0.003(6)
C6 0.054(9) 0.051(8) 0.040(7) -0.006(6) 0.006(6) -0.004(7)
C7 0.204(15) 0.150(14) 0.061(9) 0.003(8) -0.010(9) 0.115(13)
C8 0.26(2) 0.154(13) 0.093(10) 0.014(9) 0.042(12) 0.117(13)
C9 0.061(13) 0.15(2) 0.094(15) 0.008(14) 0.011(11) 0.030(13)
C10 0.053(11) 0.069(10) 0.093(12) -0.001(9) 0.003(9) 0.017(8)
C11 0.058(10) 0.038(8) 0.080(10) -0.006(7) 0.011(9) -0.008(7)
C12 0.071(12) 0.075(11) 0.064(10) -0.021(8) 0.030(9) -0.026(9)
O20 0.39(3) 0.22(2) 0.105(14) 0.036(15) 0.052(18) 0.05(2)
C13 0.54(7) 0.11(2) 0.13(2) 0.046(18) -0.14(3) 0.03(3)
C14 0.51(6) 0.09(2) 0.10(2) 0.005(18) 0.02(3) 0.09(3)
C15 0.25(3) 0.078(15) 0.12(2) 0.019(14) 0.00(2) -0.006(18)

loop_
_atom_type_symbol
_atom_type_description
_atom_type_scat_dispersion_real
_atom_type_scat_dispersion_imag
_atom_type_scat_source
C C 0.0181 0.0091 'International Tables Vol C Tables 4.2.6.8 and 6.1.1.4'
H H 0.0000 0.0000 'International Tables Vol C Tables 4.2.6.8 and 6.1.1.4'
N N 0.0311 0.0180 'International Tables Vol C Tables 4.2.6.8 and 6.1.1.4'
O O 0.0492 0.0322 'International Tables Vol C Tables 4.2.6.8 and 6.1.1.4'
Ag Ag 0.1306 4.2820 'International Tables Vol C Tables 4.2.6.8 and 6.1.1.4'
Pt Pt -4.5932 6.9264 'International Tables Vol C Tables 4.2.6.8 and 6.1.1.4'

loop_
_geom_angle_atom_site_label_1
_geom_angle_atom_site_label_2
_geom_angle_atom_site_label_3
_geom_angle
_geom_angle_site_symmetry_1
_geom_angle_site_symmetry_3
N3 Pt1 N4 92.9(4) . .
N3 Pt1 O1 91.0(3) . .
N4 Pt1 O1 175.8(4) . .
N3 Pt1 O2 177.8(4) . .
N4 Pt1 O2 85.3(4) . .
O1 Pt1 O2 90.8(3) . .
N3 Pt1 Pt2 60.8(3) . .
N4 Pt1 Pt2 147.4(3) . .
O1 Pt1 Pt2 36.6(2) . .
O2 Pt1 Pt2 121.3(2) . .
N3 Pt1 Pt3 120.8(3) . .
N4 Pt1 Pt3 141.2(3) . .
O1 Pt1 Pt3 36.1(2) . .
O2 Pt1 Pt3 61.3(2) . .
Pt2 Pt1 Pt3 59.967(15) . .
N2 Pt2 N6 92.2(4) . .
N2 Pt2 O1 90.2(3) . .
N6 Pt2 O1 177.6(3) . .
N2 Pt2 O6 178.9(4) . .
N6 Pt2 O6 87.0(3) . .
O1 Pt2 O6 90.6(3) . .
N2 Pt2 Pt3 60.3(3) . .
N6 Pt2 Pt3 146.2(3) . .
O1 Pt2 Pt3 36.1(2) . .
O6 Pt2 Pt3 120.7(2) . .
N2 Pt2 Pt1 120.3(3) . .
N6 Pt2 Pt1 141.4(3) . .
O1 Pt2 Pt1 36.9(2) . .
O6 Pt2 Pt1 60.7(2) . .
Pt3 Pt2 Pt1 60.033(15) . .
N1 Pt3 O1 90.6(4) . .
N1 Pt3 N5 91.7(4) . .
O1 Pt3 N5 175.1(4) . .
N1 Pt3 O4 178.1(4) . .
O1 Pt3 O4 90.5(3) . .
N5 Pt3 O4 87.1(4) . .
N1 Pt3 Pt2 120.9(3) . .
O1 Pt3 Pt2 36.4(2) . .
N5 Pt3 Pt2 143.6(3) . .
O4 Pt3 Pt2 60.7(2) . .
N1 Pt3 Pt1 60.9(3) . .
O1 Pt3 Pt1 36.8(2) . .
N5 Pt3 Pt1 147.5(3) . .
O4 Pt3 Pt1 120.7(2) . .
Pt2 Pt3 Pt1 59.999(14) . .
O1 Ag1 O10 156.7(3) . 1_455
O11 Ag2 O8 81.7(5) 2_655 3_666
O11 Ag2 O13 105.1(4) 2_655 .
O8 Ag2 O13 81.8(4) 3_666 .
O11 Ag2 O16 115.7(4) 2_655 2
O8 Ag2 O16 116.1(3) 3_666 2
O13 Ag2 O16 136.9(3) . 2
O11 Ag2 O10 45.7(4) 2_655 2_655
O8 Ag2 O10 113.2(6) 3_666 2_655
O13 Ag2 O10 139.3(5) . 2_655
O16 Ag2 O10 72.2(3) 2 2_655
Pt3 O1 Pt2 107.5(3) . .
Pt3 O1 Pt1 107.1(3) . .
Pt2 O1 Pt1 106.5(3) . .
Pt3 O1 Ag1 117.7(3) . .
Pt2 O1 Ag1 111.8(3) . .
Pt1 O1 Ag1 105.6(3) . .
N1 O2 Pt1 116.2(7) . .
N2 O4 Pt3 116.6(7) . .
N3 O6 Pt2 117.9(7) . .
N4 O8 Ag2 107.6(8) . 3_666
N5 O10 Ag1 136.2(13) . 1_655
N5 O10 Ag2 95.2(9) . 2_645
Ag1 O10 Ag2 117.2(5) 1_655 2_645
N5 O11 Ag2 106.2(10) . 2_645
N6 O13 Ag2 98.4(7) . .
C12 O14 C1 112.9(13) . .
C3 O15 C2 112.4(10) . .
C4 O16 C5 113.7(9) . .
C4 O16 Ag2 108.4(7) . 2_545
C5 O16 Ag2 107.8(7) . 2_545
C6 O17 C7 105.4(10) . .
C8 O18 C9 104.2(16) . .
C10 O19 C11 112.1(11) . .
O3 N1 O2 114.1(9) . .
O3 N1 Pt3 124.3(9) . .
O2 N1 Pt3 121.6(7) . .
O5 N2 O4 112.0(10) . .
O5 N2 Pt2 125.6(9) . .
O4 N2 Pt2 122.4(7) . .
O7 N3 O6 114.8(10) . .
O7 N3 Pt1 124.7(9) . .
O6 N3 Pt1 120.5(7) . .
O9 N4 O8 120.4(11) . .
O9 N4 Pt1 121.7(9) . .
O8 N4 Pt1 117.6(9) . .
O11 N5 O10 112.9(13) . .
O11 N5 Pt3 119.7(11) . .
O10 N5 Pt3 127.3(10) . .
O12 N6 O13 119.2(11) . .
O12 N6 Pt2 121.8(9) . .
O13 N6 Pt2 118.7(8) . .
C2 C1 O14 111.5(17) . .
C2 C1 H1 109.3 . .
O14 C1 H1 109.3 . .
C2 C1 H2 109.3 . .
O14 C1 H2 109.3 . .
H1 C1 H2 108.0 . .
C1 C2 O15 111.1(14) . .
C1 C2 H3 109.4 . .
O15 C2 H3 109.4 . .
C1 C2 H4 109.4 . .
O15 C2 H4 109.4 . .
H3 C2 H4 108.0 . .
O15 C3 C4 111.1(10) . .
O15 C3 H5 109.4 . .
C4 C3 H5 109.4 . .
O15 C3 H6 109.4 . .
C4 C3 H6 109.4 . .
H5 C3 H6 108.0 . .
O16 C4 C3 107.9(10) . .
O16 C4 H7 110.1 . .
C3 C4 H7 110.1 . .
O16 C4 H8 110.1 . .
C3 C4 H8 110.1 . .
H7 C4 H8 108.4 . .
O16 C5 C6 108.7(10) . .
O16 C5 H9 109.9 . .
C6 C5 H9 109.9 . .
O16 C5 H10 109.9 . .
C6 C5 H10 109.9 . .
H9 C5 H10 108.3 . .
O17 C6 C5 111.5(10) . .
O17 C6 H11 109.3 . .
C5 C6 H11 109.3 . .
O17 C6 H12 109.3 . .
C5 C6 H12 109.3 . .
H11 C6 H12 108.0 . .
O17 C7 C8 110.8(16) . .
O17 C7 H13 109.5 . .
C8 C7 H13 109.5 . .
O17 C7 H14 109.5 . .
C8 C7 H14 109.5 . .
H13 C7 H14 108.1 . .
O18 C8 C7 113.0(19) . .
O18 C8 H15 109.0 . .
C7 C8 H15 109.0 . .
O18 C8 H16 109.0 . .
C7 C8 H16 109.0 . .
H15 C8 H16 107.8 . .
C10 C9 O18 105.4(18) . .
C10 C9 H17 110.7 . .
O18 C9 H17 110.7 . .
C10 C9 H18 110.7 . .
O18 C9 H18 110.7 . .
H17 C9 H18 108.8 . .
C9 C10 O19 112.4(14) . .
C9 C10 H19 109.1 . .
O19 C10 H19 109.1 . .
C9 C10 H20 109.1 . .
O19 C10 H20 109.1 . .
H19 C10 H20 107.8 . .
C12 C11 O19 111.9(13) . .
C12 C11 H21 109.2 . .
O19 C11 H21 109.2 . .
C12 C11 H22 109.2 . .
O19 C11 H22 109.2 . .
H21 C11 H22 107.9 . .
C11 C12 O14 111.4(13) . .
C11 C12 H23 109.4 . .
O14 C12 H23 109.4 . .
C11 C12 H24 109.4 . .
O14 C12 H24 109.4 . .
H23 C12 H24 108.0 . .
C14 C13 H25 109.5 . .
C14 C13 H26 109.5 . .
H25 C13 H26 109.5 . .
C14 C13 H27 109.5 . .
H25 C13 H27 109.5 . .
H26 C13 H27 109.5 . .
O20 C14 C13 113(2) . .
O20 C14 C15 133(2) . .
C13 C14 C15 113.5(17) . .
C14 C15 H28 109.5 . .
C14 C15 H29 109.5 . .
H28 C15 H29 109.5 . .
C14 C15 H30 109.5 . .
H28 C15 H30 109.5 . .
H29 C15 H30 109.5 . .

loop_
_geom_bond_atom_site_label_1
_geom_bond_atom_site_label_2
_geom_bond_distance
_geom_bond_site_symmetry_2
Pt1 N3 1.972(10) .
Pt1 N4 2.004(10) .
Pt1 O1 2.022(7) .
Pt1 O2 2.032(8) .
Pt1 Pt2 3.2285(6) .
Pt1 Pt3 3.2296(6) .
Pt2 N2 1.943(10) .
Pt2 N6 1.999(10) .
Pt2 O1 2.008(8) .
Pt2 O6 2.010(8) .
Pt2 Pt3 3.2274(7) .
Pt3 N1 1.976(10) .
Pt3 O1 1.993(7) .
Pt3 N5 2.003(10) .
Pt3 O4 2.006(8) .
Ag1 O1 2.510(8) .
Ag1 O10 2.545(14) 1_455
Ag2 O11 2.373(11) 2_655
Ag2 O8 2.428(10) 3_666
Ag2 O13 2.445(9) .
Ag2 O16 2.496(9) 2
Ag2 O10 2.572(13) 2_655
O2 N1 1.296(12) .
O3 N1 1.210(11) .
O4 N2 1.285(11) .
O5 N2 1.222(12) .
O6 N3 1.284(12) .
O7 N3 1.194(11) .
O8 N4 1.249(14) .
O8 Ag2 2.428(10) 3_666
O9 N4 1.197(13) .
O10 N5 1.159(15) .
O10 Ag1 2.545(14) 1_655
O10 Ag2 2.572(13) 2_645
O11 N5 1.155(14) .
O11 Ag2 2.373(11) 2_645
O12 N6 1.217(12) .
O13 N6 1.248(12) .
O14 C12 1.411(16) .
O14 C1 1.45(2) .
O15 C3 1.398(13) .
O15 C2 1.454(15) .
O16 C4 1.409(13) .
O16 C5 1.441(13) .
O16 Ag2 2.496(9) 2_545
O17 C6 1.405(13) .
O17 C7 1.458(17) .
O18 C8 1.36(2) .
O18 C9 1.43(2) .
O19 C10 1.394(16) .
O19 C11 1.392(15) .
C1 C2 1.39(2) .
C1 H1 0.9900 .
C1 H2 0.9900 .
C2 H3 0.9900 .
C2 H4 0.9900 .
C3 C4 1.462(17) .
C3 H5 0.9900 .
C3 H6 0.9900 .
C4 H7 0.9900 .
C4 H8 0.9900 .
C5 C6 1.491(16) .
C5 H9 0.9900 .
C5 H10 0.9900 .
C6 H11 0.9900 .
C6 H12 0.9900 .
C7 C8 1.439(16) .
C7 H13 0.9900 .
C7 H14 0.9900 .
C8 H15 0.9900 .
C8 H16 0.9900 .
C9 C10 1.37(2) .
C9 H17 0.9900 .
C9 H18 0.9900 .
C10 H19 0.9900 .
C10 H20 0.9900 .
C11 C12 1.379(19) .
C11 H21 0.9900 .
C11 H22 0.9900 .
C12 H23 0.9900 .
C12 H24 0.9900 .
O20 C14 1.235(16) .
C13 C14 1.453(18) .
C13 H25 0.9800 .
C13 H26 0.9800 .
C13 H27 0.9800 .
C14 C15 1.490(17) .
C15 H28 0.9800 .
C15 H29 0.9800 .
C15 H30 0.9800 .
